data_2005669
loop_
_publ_author_name
'Blaton, N. M.'
'Peeters, O. M.'
'De Ranter, C. J.'

_publ_section_title
;1,7-Dimethyl-5-phenyl-2-(3-thenoylaminomethyl)-2,3-dihydro-1<i>H</i>-1,4-benzodiazepin-4-ium
 Chloride
;
_journal_issue 11
_journal_name_full 'Acta Crystallographica Section C'
_journal_page_first 2793
_journal_page_last 2795
_journal_paper_doi 10.1107/S0108270196007962
_journal_volume 52
_journal_year 1996
_chemical_formula_moiety 'C23 H24 N3 O1 S1 1+, Cl1 1-'
_chemical_formula_sum 'C23 H24 Cl N3 O S'
_chemical_formula_weight 425.96
_chemical_name_systematic
;
1,7-Dimethyl-5-phenyl-2-(3-thenoylaminomethyl)-2,3-dihydro-
1H-1,4-benzodiazepin-4-ium chloride
;
_space_group_IT_number 14
_symmetry_cell_setting monoclinic
_symmetry_space_group_name_Hall '-P 2yn'
_symmetry_space_group_name_H-M 'P 1 21/n 1'
_cell_angle_alpha 90.00
_cell_angle_beta 94.92(2)
_cell_angle_gamma 90.00
_cell_formula_units_Z 4
_cell_length_a 10.319(2)
_cell_length_b 8.933(2)
_cell_length_c 23.976(2)
_cell_measurement_reflns_used 24
_cell_measurement_temperature 293
_cell_measurement_theta_max 23
_cell_measurement_theta_min 15
_cell_volume 2202.0(7)
_computing_cell_refinement DIF4
_computing_data_collection 'DIF4 (Stoe & Cie, 1988)'
_computing_data_reduction 'REDU4 (Stoe & Cie, 1992a)               '
_computing_molecular_graphics 'ORTEX2.1 (McArdle, 1994)'
_computing_publication_material 'PARST (Nardelli, 1983)'
_computing_structure_refinement 'SHELXL93 (Sheldrick, 1993)'
_computing_structure_solution 'MULTAN80 (Main et al., 1980)'
_diffrn_ambient_temperature 293
_diffrn_measurement_device 'Stoe STADI4 four-circle diffractometer  '
_diffrn_measurement_method '2\q/\w scan                         '
_diffrn_radiation_type 'Cu K\a'
_diffrn_radiation_wavelength 1.54184
_diffrn_reflns_av_R_equivalents .0391
_diffrn_reflns_limit_h_max 12
_diffrn_reflns_limit_h_min -12
_diffrn_reflns_limit_k_max 10
_diffrn_reflns_limit_k_min 0
_diffrn_reflns_limit_l_max 28
_diffrn_reflns_limit_l_min -28
_diffrn_reflns_number 7906
_diffrn_reflns_theta_max 64.54
_diffrn_standards_decay_% 1.4
_diffrn_standards_interval_time 60
_diffrn_standards_number 4
_exptl_absorpt_coefficient_mu 2.560
_exptl_absorpt_correction_T_max .41
_exptl_absorpt_correction_T_min .22
_exptl_absorpt_correction_type '\y scans (EMPIR; Stoe & Cie, 1992b)'
_exptl_crystal_colour orange
_exptl_crystal_density_diffrn 1.285
_exptl_crystal_density_meas 1.280
_exptl_crystal_density_method 'flotation in chloroform/n-heptane'
_exptl_crystal_description prism
_exptl_crystal_F_000 896
_exptl_crystal_size_max .40
_exptl_crystal_size_mid .30
_exptl_crystal_size_min .15
_refine_diff_density_max .29
_refine_diff_density_min -.17
_refine_ls_extinction_coef .0013(2)
_refine_ls_extinction_method 'SHELXL93 (Sheldrick, 1993)'
_refine_ls_goodness_of_fit_all 1.121
_refine_ls_goodness_of_fit_obs 1.112
_refine_ls_hydrogen_treatment noref
_refine_ls_matrix_type full
_refine_ls_number_parameters 311
_refine_ls_number_reflns 3690
_refine_ls_number_restraints 43
_refine_ls_R_factor_all .0820
_refine_ls_R_factor_obs .0462
_refine_ls_shift/esd_max 0.001
_refine_ls_structure_factor_coef Fsqd
_refine_ls_weighting_details 'w=1/[\s^2^(Fo^2^)+(0.0384P)^2^+ 0.8467P]  where P=(Fo^2^+2Fc^2^)/3'
_refine_ls_weighting_scheme calc
_refine_ls_wR_factor_all .1247
_refine_ls_wR_factor_obs .1236
_reflns_number_observed 2489
_reflns_number_total 3696
_reflns_observed_criterion '> 2.0 sigma(I)'
_cod_data_source_file na1255.cif
_cod_data_source_block Y
_cod_depositor_comments
;
The following automatic conversions were performed:
'_symmetry_cell_setting' value 'Monoclinic ' changed to 'monoclinic'
according to '/home/saulius/struct/CIF-dictionaries/cif_core.dic'
dictionary named 'cif_core.dic' version 2.4.1 from 2010-06-29.

Automatic conversion script
Id: cif_fix_enum 1527 2010-12-29 10:47:43Z saulius 

The following automatic conversions were performed:

'_symmetry_cell_setting' value 'Monoclinic ' changed to 'monoclinic'
according to /home/saulius/struct/CIF-dictionaries/cif_core.dic
dictionary named 'cif_core.dic' version 2.4.1 from 2010-06-29.

Automatic conversion script
Id: cif_fix_values 1715 2011-07-08 13:25:40Z adriana 

The following automatic conversions were performed:

'_refine_ls_weighting_scheme' value '
w=1/[\s^2^(Fo^2^)+(0.0384P)^2^+ 0.8467P] where P=(Fo^2^+2Fc^2^)/3'
was changed to 'calc'. New tag '_refine_ls_weighting_details' was
created. The value of the new tag was set to
'w=1/[\s^2^(Fo^2^)+(0.0384P)^2^+ 0.8467P] where P=(Fo^2^+2Fc^2^)/3'.

Automatic conversion script
Id: cif_fix_values 3143 2015-03-26 13:38:13Z robertas 
;
_cod_original_cell_volume 2201.8(7)
_cod_original_sg_symbol_H-M 'P 21/n'
_cod_original_formula_sum 'C23 H24 Cl1 N3 O1 S1   '
_cod_database_code 2005669

loop_
_symmetry_equiv_pos_as_xyz
x,y,z
-x,-y,-z
1/2-x,1/2+y,1/2-z
1/2+x,1/2-y,1/2+z

loop_
_atom_site_aniso_label
_atom_site_aniso_U_11
_atom_site_aniso_U_22
_atom_site_aniso_U_33
_atom_site_aniso_U_12
_atom_site_aniso_U_13
_atom_site_aniso_U_23
Cl .0387(3) .1273(8) .0654(5) -.0065(4) .0013(3) -.0202(5)
N1 .0360(10) .115(2) .0480(10) -.0010(10) .0010(10) .0100(10)
C2 .050(2) .077(2) .0430(10) -.008(2) .0030(10) -.006(2)
C3 .058(2) .066(2) .049(2) -.007(2) .0050(10) -.009(2)
N4 .0380(10) .068(2) .0480(10) .0020(10) .0030(10) -.0040(10)
C5 .0370(10) .056(2) .0450(10) .0010(10) .0040(10) .0040(10)
C5a .0380(10) .060(2) .0460(10) -.0040(10) .0040(10) .0030(10)
C6 .0450(10) .070(2) .048(2) -.0030(10) .0060(10) .0040(10)
C7 .052(2) .075(2) .054(2) -.009(2) .0150(10) .002(2)
C7M .066(2) .113(3) .061(2) -.008(2) .023(2) .007(2)
C8 .040(2) .088(3) .071(2) -.006(2) .0160(10) .003(2)
C9 .0390(10) .100(3) .058(2) -.005(2) .0030(10) .005(2)
C9a .0390(10) .073(2) .050(2) -.0070(10) .0020(10) .001(2)
C10 .050(2) .171(4) .059(2) .000(2) -.0050(10) .017(3)
C11 .054(2) .073(2) .055(2) .003(2) .0050(10) .000(2)
N12 .0430(10) .080(2) .0570(10) -.0020(10) .0060(10) .0090(10)
C13 .057(2) .068(2) .055(2) .001(2) .0040(10) .008(2)
O14 .0550(10) .141(2) .0630(10) .0130(10) -.0050(10) .008(2)
C1' .0380(10) .056(2) .0410(10) -.0020(10) .0060(10) .0050(10)
C2' .052(2) .065(2) .061(2) -.002(2) .0050(10) -.005(2)
C3' .075(2) .081(3) .066(2) -.023(2) .012(2) -.016(2)
C4' .067(2) .123(3) .042(2) -.035(2) .006(2) -.008(2)
C5' .044(2) .141(4) .055(2) .002(2) -.0040(10) .011(2)
C6' .0450(10) .084(2) .052(2) .011(2) -.0010(10) .003(2)
C15A .060(10) .060(10) .048(7) -.010(10) .009(7) .006(6)
C16A .074(6) .088(8) .070(10) .000(5) .024(6) .013(8)
S17A .098(2) .111(3) .080(2) -.003(2) .0400(10) -.006(2)
C18A .080(10) .120(10) .18(2) -.013(8) .030(10) -.020(10)
C19A .041(5) .078(8) .078(8) -.012(5) .020(5) -.004(6)
C15B .050(10) .06(2) .07(2) .010(10) .010(10) .01(2)
C16B .09(2) .10(2) .100(10) -.030(10) .050(10) -.020(10)
S17B .093(4) .107(4) .110(4) -.017(3) .048(3) -.025(3)
C18B .19(3) .10(2) .12(2) .030(10) .10(2) .000(10)
C19B .11(2) .11(2) .027(6) -.020(10) .019(8) .004(8)

loop_
_atom_site_label
_atom_site_fract_x
_atom_site_fract_y
_atom_site_fract_z
_atom_site_U_iso_or_equiv
_atom_site_thermal_displace_type
_atom_site_calc_flag
_atom_site_calc_attached_atom
_atom_site_refinement_flags
_atom_site_type_symbol
Cl 1.38615(7) .0729(1) .21370(3) .0773(3) aniso . . . Cl
N1 .8489(2) .0473(4) .21006(9) .067(1) aniso . . . N
C2 .9667(3) .0200(4) .1814(1) .056(1) aniso . . . C
C3 1.0596(3) -.0887(4) .2126(1) .058(1) aniso . . . C
N4 1.1309(2) -.0167(3) .26000(9) .0516(8) aniso . . . N
C5 1.0769(2) .0304(3) .3039(1) .0461(8) aniso . . . C
C5a .9387(2) .0176(3) .3097(1) .0483(9) aniso . . . C
C6 .9062(3) -.0018(3) .3659(1) .054(1) aniso . . . C
C7 .7811(3) -.0096(4) .3809(1) .060(1) aniso . . . C
C7M .7509(3) -.0380(5) .4405(1) .079(2) aniso . . . C
C8 .6833(3) .0103(4) .3379(1) .066(1) aniso . . . C
C9 .7080(3) .0275(4) .2833(1) .066(1) aniso . . . C
C9a .8362(2) .0279(4) .2660(1) .054(1) aniso . . . C
C10 .7340(3) .0829(5) .1719(1) .094(2) aniso . . . C
C11 1.0294(3) .1694(4) .1689(1) .060(1) aniso . . . C
N12 1.1330(2) .1548(3) .1319(1) .0599(9) aniso . . . N
C13 1.1076(3) .1624(4) .0762(1) .060(1) aniso . . . C
O14 .9960(2) .1681(3) .05416(9) .087(1) aniso . . . O
C1' 1.1644(2) .0996(3) .3490(1) .0449(8) aniso . . . C
C2' 1.1272(3) .2305(4) .3739(1) .059(1) aniso . . . C
C3' 1.2066(3) .2954(4) .4159(1) .074(1) aniso . . . C
C4' 1.3222(3) .2308(5) .4343(1) .077(2) aniso . . . C
C5' 1.3611(3) .1006(5) .4098(1) .080(2) aniso . . . C
C6' 1.2822(3) .0350(4) .3664(1) .060(1) aniso . . . C
C15A 1.226(3) .163(6) .045(1) .056(5) aniso . . . C
C16A 1.208(2) .124(4) -.0099(8) .076(5) aniso . . . C
S17A 1.3525(4) .1362(8) -.0413(2) .094(1) aniso . . . S
C18A 1.429(2) .197(4) .0185(9) .127(9) aniso . . . C
C19A 1.354(2) .206(3) .0611(8) .065(4) aniso . . . C
C15B 1.217(4) .17(1) .039(2) .06(1) aniso . . . C
C16B 1.338(3) .199(6) .065(1) .09(1) aniso . . . C
S17B 1.453(1) .206(1) .0155(4) .101(2) aniso . . . S
C18B 1.337(2) .167(4) -.035(1) .13(1) aniso . . . C
C19B 1.221(3) .139(6) -.017(1) .082(9) aniso . . . C
H2 .9388(3) -.0262(4) .1453(1) .073 iso calc C2 R H
H3A 1.0109(3) -.1729(4) .2256(1) .075 iso calc C3 R H
H3B 1.1204(3) -.1268(4) .1873(1) .075 iso calc C3 R H
H4 1.2133(2) -.0044(3) .25907(9) .067 iso calc N4 R H
H6 .9739(3) -.0096(3) .3939(1) .071 iso calc C6 R H
H7M1 .711(2) -.135(1) .4430(2) .103 iso calc C7M R H
H7M2 .692(2) .038(1) .4518(3) .103 iso calc C7M R H
H7M3 .8299(4) -.035(3) .4647(2) .103 iso calc C7M R H
H8 .5973(3) .0120(4) .3467(1) .086 iso calc C8 R H
H9 .6383(3) .0393(4) .2564(1) .085 iso calc C9 R H
H10A .676(1) -.001(1) .1694(9) .122 iso calc C10 R H
H10B .7607(4) .105(3) .1354(3) .122 iso calc C10 R H
H10C .690(1) .168(2) .1859(6) .122 iso calc C10 R H
H11A .9633(3) .2361(4) .1517(1) .079 iso calc C11 R H
H11B 1.0643(3) .2145(4) .2038(1) .079 iso calc C11 R H
H12 1.2116(2) .1411(3) .1460(1) .078 iso calc N12 R H
H2' 1.0481(3) .2748(4) .3620(1) .077 iso calc C2' R H
H3' 1.1814(3) .3843(4) .4319(1) .096 iso calc C3' R H
H4' 1.3747(3) .2746(5) .4633(1) .101 iso calc C4' R H
H5' 1.4399(3) .0565(5) .4222(1) .104 iso calc C5' R H
H6' 1.3090(3) -.0518(4) .3493(1) .079 iso calc C6' R H
H16A 1.129(2) .094(4) -.0282(8) .099 iso calc C16A R H
H18A 1.517(2) .223(4) .0220(9) .164 iso calc C18A R H
H19A 1.383(2) .237(3) .0970(8) .084 iso calc C19A R H
H16B 1.356(3) .216(6) .103(1) .120 iso calc C16B R H
H18B 1.352(2) .166(4) -.073(1) .170 iso calc C18B R H
H19B 1.151(3) .104(6) -.040(1) .106 iso calc C19B R H

loop_
_atom_type_symbol
_atom_type_scat_dispersion_real
_atom_type_scat_dispersion_imag
_atom_type_scat_source
C .0181 .0091 'IT.4  Tab.2.2B and 2.3.1'
H .0000 .0000 'IT.4  Tab.2.2B and 2.3.1'
Cl .3639 .7018 'IT.4  Tab.2.2B and 2.3.1'
N .0311 .0180 'IT.4  Tab.2.2B and 2.3.1'
O .0492 .0322 'IT.4  Tab.2.2B and 2.3.1'
S .3331 .5567 'IT.4  Tab.2.2B and 2.3.1'

loop_
_geom_angle_atom_site_label_1
_geom_angle_atom_site_label_2
_geom_angle_atom_site_label_3
_geom_angle
_geom_angle_publ_flag
C9a N1 C10 119.8(2) yes
C2 N1 C10 113.6(2) yes
C2 N1 C9a 126.2(2) yes
N1 C2 H2 106.9 no
N1 C2 C11 109.2(3) yes
N1 C2 C3 112.9(2) yes
C11 C2 H2 107.0 no
C3 C2 H2 107.0 no
C3 C2 C11 113.4(2) yes
C2 C3 H3B 109.4 no
C2 C3 H3A 109.4 no
C2 C3 N4 111.0(2) yes
H3A C3 H3B 108.0 no
N4 C3 H3B 109.4 no
N4 C3 H3A 109.4 no
C3 N4 H4 118.2 no
C3 N4 C5 123.6(2) yes
C5 N4 H4 118.2 no
N4 C5 C1' 116.7(2) yes
N4 C5 C5a 123.0(2) yes
C5a C5 C1' 120.3(2) yes
C5 C5a C9a 126.7(2) yes
C5 C5a C6 114.4(2) yes
C6 C5a C9a 118.8(2) yes
C5a C6 H6 118.1 no
C5a C6 C7 123.9(3) yes
C7 C6 H6 118.1 no
C6 C7 C8 115.9(3) yes
C6 C7 C7M 122.2(3) yes
C7M C7 C8 121.9(3) yes
C7 C7M H7M3 109.5 no
C7 C7M H7M2 109.5 no
C7 C7M H7M1 109.5 no
H7M2 C7M H7M3 109.5 no
H7M1 C7M H7M3 109.5 no
H7M1 C7M H7M2 109.5 no
C7 C8 H8 118.6 no
C7 C8 C9 122.9(3) yes
C9 C8 H8 118.6 no
C8 C9 H9 118.8 no
C8 C9 C9a 122.4(3) yes
C9a C9 H9 118.8 no
C5a C9a C9 115.9(2) yes
N1 C9a C9 117.1(2) yes
N1 C9a C5a 126.9(2) yes
N1 C10 H10C 109.5 no
N1 C10 H10B 109.5 no
N1 C10 H10A 109.5 no
H10B C10 H10C 109.5 no
H10A C10 H10C 109.5 no
H10A C10 H10B 109.5 no
C2 C11 H11B 109.0 no
C2 C11 H11A 109.0 no
C2 C11 N12 112.9(3) yes
H11A C11 H11B 107.8 no
N12 C11 H11B 109.0 no
N12 C11 H11A 109.0 no
C11 N12 H12 119.6 no
C11 N12 C13 120.8(3) yes
C13 N12 H12 119.6 no
N12 C13 C15A 114.0(10) yes
N12 C13 O14 121.8(3) yes
O14 C13 C15A 124.0(10) yes
N12 C13 C15B 120(2) yes
O14 C13 C15B 119(2) yes
C5 C1' C6' 120.8(3) yes
C5 C1' C2' 119.6(2) yes
C2' C1' C6' 119.6(3) yes
C1' C2' H2' 119.8 no
C1' C2' C3' 120.3(3) yes
C3' C2' H2' 119.9 no
C2' C3' H3' 119.7 no
C2' C3' C4' 120.7(3) yes
C4' C3' H3' 119.7 no
C3' C4' H4' 120.1 no
C3' C4' C5' 119.8(3) yes
C5' C4' H4' 120.1 no
C4' C5' H5' 120.0 no
C4' C5' C6' 120.1(3) yes
C6' C5' H5' 120.0 no
C1' C6' C5' 119.5(3) yes
C5' C6' H6' 120.2 no
C1' C6' H6' 120.3 no
C13 C15A C19A 132(3) yes
C13 C15A C16A 116(2) yes
C16A C15A C19A 112(3) yes
C15A C16A H16A 124.5 no
C15A C16A S17A 111(2) yes
S17A C16A H16A 124.5 no
C16A S17A C18A 91.0(10) yes
S17A C18A H18A 123.0 no
S17A C18A C19A 114(2) yes
C19A C18A H18A 123.0 no
C15A C19A C18A 112(2) yes
C18A C19A H19A 124.0 no
C15A C19A H19A 124.0 no
C13 C15B C19B 131(3) yes
C13 C15B C16B 117(4) yes
C16B C15B C19B 112(3) yes
C15B C16B H16B 124.7 no
C15B C16B S17B 111(3) yes
S17B C16B H16B 124.7 no
C16B S17B C18B 90.0(10) yes
S17B C18B H18B 122.7 no
S17B C18B C19B 115(2) yes
C19B C18B H18B 122.7 no
C15B C19B C18B 113(3) yes
C18B C19B H19B 123.6 no
C15B C19B H19B 123.7 no

loop_
_geom_bond_atom_site_label_1
_geom_bond_atom_site_label_2
_geom_bond_distance
_geom_bond_publ_flag
N1 C2 1.467(4) yes
N1 C9a 1.370(4) yes
N1 C10 1.469(4) yes
C2 C3 1.516(4) yes
C2 C11 1.525(5) yes
C2 H2 .980 no
C3 N4 1.451(3) yes
C3 H3A .970 no
C3 H3B .970 no
N4 C5 1.301(3) yes
N4 H4 .860 no
C5 C5a 1.449(3) yes
C5 C1' 1.483(3) yes
C5a C6 1.426(4) yes
C5a C9a 1.426(3) yes
C6 C7 1.372(4) yes
C6 H6 .930 no
C7 C7M 1.510(4) yes
C7 C8 1.392(4) yes
C7M H7M1 .960 no
C7M H7M2 .960 no
C7M H7M3 .960 no
C8 C9 1.363(5) yes
C8 H8 .930 no
C9 C9a 1.420(4) yes
C9 H9 .930 no
C10 H10A .960 no
C10 H10B .960 no
C10 H10C .960 no
C11 N12 1.451(4) yes
C11 H11A .970 no
C11 H11B .970 no
N12 C13 1.342(4) yes
N12 H12 .860 no
C13 O14 1.226(4) yes
C13 C15A 1.48(3) yes
C13 C15B 1.49(5) yes
C1' C2' 1.382(4) yes
C1' C6' 1.378(4) yes
C2' C3' 1.371(4) yes
C2' H2' .930 no
C3' C4' 1.364(5) yes
C3' H3' .930 no
C4' C5' 1.378(6) yes
C4' H4' .930 no
C5' C6' 1.394(4) yes
C5' H5' .930 no
C6' H6' .930 no
C15A C16A 1.36(4) yes
C15A C19A 1.40(4) yes
C16A S17A 1.73(2) yes
C16A H16A .930 no
S17A C18A 1.67(2) yes
C18A C19A 1.34(3) yes
C18A H18A .930 no
C19A H19A .930 no
C15B C16B 1.37(5) yes
C15B C19B 1.39(6) yes
C16B S17B 1.75(3) yes
C16B H16B .930 no
S17B C18B 1.67(3) yes
C18B C19B 1.32(4) yes
C18B H18B .930 no
C19B H19B .930 no

loop_
_geom_torsion_atom_site_label_1
_geom_torsion_atom_site_label_2
_geom_torsion_atom_site_label_3
_geom_torsion_atom_site_label_4
_geom_torsion
_geom_torsion_publ_flag
C9a N1 C10 H10A -67.3 no
C2 N1 C10 H10A 106.3 no
C9a N1 C10 H10B 172.7 no
C2 N1 C10 H10B -13.6 no
C9a N1 C10 H10C 52.7 no
C2 N1 C10 H10C -133.6 no
C10 N1 C9a C5a -168.9(3) no
C2 N1 C9a C5a 18.3(5) yes
C10 N1 C9a C9 6.7(4) no
C2 N1 C9a C9 -166.0(3) no
C9a N1 C2 H2 140.4 no
C9a N1 C2 C11 -104.2(3) yes
C9a N1 C2 C3 23.0(4) yes
C10 N1 C2 H2 -32.8 no
C10 N1 C2 C11 82.6(3) no
C10 N1 C2 C3 -150.2(3) no
N1 C2 C11 N12 -169.7(2) yes
N1 C2 C11 H11A -48.4 no
N1 C2 C11 H11B 69.0 no
N1 C2 C3 N4 -76.8(3) yes
N1 C2 C3 H3A 44.1 no
N1 C2 C3 H3B 162.3 no
C3 C2 C11 N12 63.4(3) no
C3 C2 C11 H11A -175.3 no
C3 C2 C11 H11B -57.9 no
C11 C2 C3 H3B -72.8 no
C11 C2 C3 H3A 169.0 no
C11 C2 C3 N4 48.1(3) no
H2 C2 C3 H3B 44.9 no
H2 C2 C3 H3A -73.3 no
H2 C2 C3 N4 165.8 no
H2 C2 C11 H11B -175.6 no
H2 C2 C11 H11A 67.0 no
H2 C2 C11 N12 -54.3 no
C2 C3 N4 C5 67.1(3) yes
C2 C3 N4 H4 -112.9 no
H3A C3 N4 H4 126.2 no
H3A C3 N4 C5 -53.8 no
H3B C3 N4 H4 8.0 no
H3B C3 N4 C5 -172.0 no
C3 N4 C5 C5a -.9(4) yes
C3 N4 C5 C1' 179.1(2) no
H4 N4 C5 C1' -.9 no
H4 N4 C5 C5a 179.1 no
N4 C5 C1' C2' 135.5(3) no
N4 C5 C1' C6' -44.4(4) yes
N4 C5 C5a C6 148.4(3) no
N4 C5 C5a C9a -34.0(4) yes
C5a C5 C1' C2' -44.5(4) no
C5a C5 C1' C6' 135.6(3) no
C1' C5 C5a C9a 146.0(3) no
C1' C5 C5a C6 -31.6(4) no
C5 C5a C9a N1 2.1(5) yes
C6 C5a C9a N1 179.6(3) no
C5 C5a C9a C9 -173.6(3) no
C5 C5a C6 C7 177.0(3) no
C5 C5a C6 H6 -3.0 no
C6 C5a C9a C9 4.0(4) no
C9a C5a C6 H6 179.2 no
C9a C5a C6 C7 -.8(4) no
C5a C6 C7 C7M 176.9(3) no
C5a C6 C7 C8 -3.2(4) no
H6 C6 C7 C8 176.8 no
H6 C6 C7 C7M -3.1 no
C6 C7 C8 C9 3.9(5) no
C6 C7 C8 H8 -176.1 no
C6 C7 C7M H7M1 -112.1 no
C6 C7 C7M H7M2 127.9 no
C6 C7 C7M H7M3 7.9 no
C7M C7 C8 C9 -176.1(3) no
C7M C7 C8 H8 3.9 no
C8 C7 C7M H7M3 -172.1 no
C8 C7 C7M H7M2 -52.1 no
C8 C7 C7M H7M1 67.9 no
C7 C8 C9 C9a -.7(5) no
C7 C8 C9 H9 179.3 no
H8 C8 C9 H9 -.7 no
H8 C8 C9 C9a 179.3 no
C8 C9 C9a C5a -3.3(4) no
C8 C9 C9a N1 -179.5(3) no
H9 C9 C9a C5a 176.6 no
H9 C9 C9a N1 .5 no
C2 C11 N12 C13 89.4(3) yes
C2 C11 N12 H12 -90.6 no
H11A C11 N12 H12 148.1 no
H11A C11 N12 C13 -31.9 no
H11B C11 N12 H12 30.7 no
H11B C11 N12 C13 -149.3 no
C11 N12 C13 O14 -6.8(5) yes
C11 N12 C13 C15A 173(2) yes
H12 N12 C13 C15A -6.8 no
C11 N12 C13 C15B 172(3) yes
H12 N12 C13 C15B -7.8 no
H12 N12 C13 O14 173.3 no
N12 C13 C15A C16A 160(2) no
N12 C13 C15A C19A -23(5) no
O14 C13 C15A C16A -19(4) no
O14 C13 C15A C19A 156(3) no
C5 C1' C6' H6' 1.5 no
C5 C1' C6' C5' -178.5(3) no
C5 C1' C2' C3' 179.6(3) no
C5 C1' C2' H2' -.4 no
C2' C1' C6' H6' -178.4 no
C2' C1' C6' C5' 1.6(4) no
C6' C1' C2' H2' 179.5 no
C6' C1' C2' C3' -.5(4) no
C1' C2' C3' C4' -1.0(5) no
C1' C2' C3' H3' 179.0 no
H2' C2' C3' H3' -1.0 no
H2' C2' C3' C4' 179.0 no
C2' C3' C4' C5' 1.3(6) no
C2' C3' C4' H4' -178.7 no
H3' C3' C4' H4' 1.3 no
H3' C3' C4' C5' -178.7 no
C3' C4' C5' C6' -.1(6) no
C3' C4' C5' H5' 179.9 no
H4' C4' C5' H5' -.1 no
H4' C4' C5' C6' 179.9 no
C4' C5' C6' C1' -1.3(5) no
C4' C5' C6' H6' 178.7 no
H5' C5' C6' C1' 178.7 no
H5' C5' C6' H6' -1.3 no
C13 C15A C19A H19A 3.8 no
C13 C15A C19A C18A -175(3) no
C13 C15A C16A S17A 178(2) no
C13 C15A C16A H16A -2.0 no
C16A C15A C19A H19A 179.7 no
C16A C15A C19A C18A 0(4) no
C19A C15A C16A H16A -178.7 no
C19A C15A C16A S17A 1(4) no
C15A C16A S17A C18A -1(3) no
H16A C16A S17A C18A 178.4 no
C16A S17A C18A C19A 1(2) no
C16A S17A C18A H18A -178.5 no
S17A C18A C19A C15A 0(3) no
S17A C18A C19A H19A 179.0 no
H18A C18A C19A C15A 179.0 no
H18A C18A C19A H19A -1.0 no
C13 C15B C19B H19B -5.5 no
C13 C15B C19B C18B 175(5) no
C13 C15B C16B S17B -177(3) no
C13 C15B C16B H16B 1.9 no
C16B C15B C19B H19B 172.6 no
C16B C15B C19B C18B -6(6) no
C19B C15B C16B H16B -176.4 no
C19B C15B C16B S17B 4(6) no
C15B C16B S17B C18B 1(4) no
H16B C16B S17B C18B -179.4 no
C16B S17B C18B C19B -4(3) no
C16B S17B C18B H18B 174.9 no
S17B C18B C19B C15B 8(5) no
S17B C18B C19B H19B -171.9 no
H18B C18B C19B C15B -171.9 no
H18B C18B C19B H19B 8.1 no
